data_7114236
loop_
_publ_author_name
'Frey, Joseph'
'Bond, Andrew D.'
'Holmes, Andrew B.'

_publ_section_title
;
 Improved synthesis of dithieno[3,2-b:2???,3???-d]thiophene (DTT) and
 derivatives for cross couplingElectronic supplementary information (ESI)
 available: spectral data for 2, 3, 6, 8, 9 and 12, experimental data for
 6, displacement ellipsoid diagram for 9 and crystal packing diagram for
 12. See http://www.rsc.org/suppdata/cc/b2/b207403f/
;
_journal_issue 20
_journal_name_full 'Chemical Communications'
_journal_page_first 2424
_journal_paper_doi 10.1039/b207403f
_journal_year 2002
_chemical_formula_moiety 'C14 H18 Br2 S3 Si2'
_chemical_formula_sum 'C14 H18 Br2 S3 Si2'
_chemical_formula_weight 498.46
_space_group_IT_number 2
_symmetry_cell_setting triclinic
_symmetry_space_group_name_Hall '-P 1'
_symmetry_space_group_name_H-M 'P -1'
_atom_sites_solution_hydrogens geom
_atom_sites_solution_primary direct
_atom_sites_solution_secondary difmap
_cell_angle_alpha 75.266(4)
_cell_angle_beta 69.243(4)
_cell_angle_gamma 74.417(4)
_cell_formula_units_Z 4
_cell_length_a 12.9980(10)
_cell_length_b 13.0198(9)
_cell_length_c 13.4649(10)
_cell_measurement_reflns_used 16945
_cell_measurement_temperature 180(2)
_cell_measurement_theta_max 25.03
_cell_measurement_theta_min 1.00
_cell_volume 2020.2(3)
_computing_cell_refinement 'HKL Scalepack (Otwinowski & Minor 1997)'
_computing_data_collection 'Collect (Nonius B.V. 1998)'
_computing_data_reduction
;
HKL Denzo and Scalepack (Otwinowski & Minor 1997)
;
_computing_publication_material 'SHELXTL v6.12 (Bruker AXS, 2001)'
_computing_structure_refinement 'SHELXTL v6.12 (Bruker AXS, 2001)'
_computing_structure_solution 'SIR-92 (Altomare et al. 1994)'
_diffrn_ambient_temperature 180(2)
_diffrn_measured_fraction_theta_full 0.987
_diffrn_measured_fraction_theta_max 0.987
_diffrn_measurement_device_type 'Nonius KappaCCD'
_diffrn_measurement_method 'Thin slice \w and \f scans'
_diffrn_radiation_monochromator graphite
_diffrn_radiation_source 'fine-focus sealed tube'
_diffrn_radiation_type MoK\a
_diffrn_radiation_wavelength 0.7107
_diffrn_reflns_av_R_equivalents 0.1176
_diffrn_reflns_av_sigmaI/netI 0.1387
_diffrn_reflns_limit_h_max 15
_diffrn_reflns_limit_h_min 0
_diffrn_reflns_limit_k_max 15
_diffrn_reflns_limit_k_min -14
_diffrn_reflns_limit_l_max 16
_diffrn_reflns_limit_l_min -14
_diffrn_reflns_number 15851
_diffrn_reflns_theta_full 25.03
_diffrn_reflns_theta_max 25.03
_diffrn_reflns_theta_min 3.77
_diffrn_standards_number 0
_exptl_absorpt_coefficient_mu 4.433
_exptl_absorpt_correction_T_max 0.766
_exptl_absorpt_correction_T_min 0.544
_exptl_absorpt_correction_type multi-scan
_exptl_absorpt_process_details 'Sortav Blessing (1995)'
_exptl_crystal_colour colourless
_exptl_crystal_density_diffrn 1.639
_exptl_crystal_density_method 'not measured'
_exptl_crystal_description plate
_exptl_crystal_F_000 992
_exptl_crystal_size_max 0.23
_exptl_crystal_size_mid 0.23
_exptl_crystal_size_min 0.06
_refine_diff_density_max 0.569
_refine_diff_density_min -1.044
_refine_diff_density_rms 0.154
_refine_ls_extinction_method none
_refine_ls_goodness_of_fit_ref 1.015
_refine_ls_hydrogen_treatment constr
_refine_ls_matrix_type full
_refine_ls_number_parameters 392
_refine_ls_number_reflns 7043
_refine_ls_number_restraints 0
_refine_ls_restrained_S_all 1.015
_refine_ls_R_factor_all 0.1118
_refine_ls_R_factor_gt 0.0566
_refine_ls_shift/su_max 0.001
_refine_ls_shift/su_mean 0.000
_refine_ls_structure_factor_coef Fsqd
_refine_ls_weighting_details 'calc w=1/[\s^2^(Fo^2^)+(0.0725P)^2^+0.0000P] where P=(Fo^2^+2Fc^2^)/3'
_refine_ls_weighting_scheme calc
_refine_ls_wR_factor_gt 0.1269
_refine_ls_wR_factor_ref 0.1572
_reflns_number_gt 4457
_reflns_number_total 7043
_reflns_threshold_expression >2sigma(I)
_cod_data_source_file b207403f.txt
_cod_data_source_block ah0013
_cod_original_sg_symbol_H-M P-1
_cod_database_code 7114236

loop_
_symmetry_equiv_pos_as_xyz
'x, y, z'
'-x, -y, -z'

loop_
_atom_site_label
_atom_site_type_symbol
_atom_site_fract_x
_atom_site_fract_y
_atom_site_fract_z
_atom_site_U_iso_or_equiv
_atom_site_adp_type
_atom_site_occupancy
_atom_site_symmetry_multiplicity
_atom_site_calc_flag
_atom_site_refinement_flags
Br1_1 Br 0.22797(7) 0.78273(6) -0.01137(6) 0.0472(3) Uani 1 1 d .
Br2_1 Br 0.06042(7) 0.06679(6) 0.05854(6) 0.0404(2) Uani 1 1 d .
S1_1 S 0.19692(16) 0.57034(14) -0.04731(14) 0.0339(4) Uani 1 1 d .
S2_1 S 0.12692(15) 0.28975(14) -0.02030(14) 0.0325(4) Uani 1 1 d .
S3_1 S 0.00593(15) 0.43240(14) 0.25430(13) 0.0311(4) Uani 1 1 d .
Si1_1 Si 0.06042(18) 0.69857(16) 0.26247(15) 0.0349(5) Uani 1 1 d .
Si2_1 Si -0.06616(17) 0.15617(16) 0.31519(15) 0.0316(5) Uani 1 1 d .
C1_1 C 0.1673(6) 0.6563(5) 0.0429(5) 0.0290(16) Uani 1 1 d .
C2_1 C 0.1062(6) 0.6234(5) 0.1475(5) 0.0304(16) Uani 1 1 d .
C3_1 C 0.0801(6) 0.5213(5) 0.1508(5) 0.0280(16) Uani 1 1 d .
C4_1 C 0.1242(6) 0.4816(5) 0.0548(5) 0.0277(15) Uani 1 1 d .
C5_1 C 0.0585(6) 0.2005(6) 0.0888(6) 0.0335(17) Uani 1 1 d .
C6_1 C 0.0138(5) 0.2346(5) 0.1849(5) 0.0305(16) Uani 1 1 d .
C7_1 C 0.0375(5) 0.3406(5) 0.1683(5) 0.0271(15) Uani 1 1 d .
C8_1 C 0.0985(6) 0.3799(5) 0.0643(5) 0.0281(15) Uani 1 1 d .
C9_1 C 0.1830(7) 0.7430(7) 0.2692(7) 0.054(2) Uani 1 1 d .
H9A_1 H 0.2038 0.8017 0.2085 0.080(5) Uiso 1 1 calc R
H9B_1 H 0.2467 0.6817 0.2653 0.080(5) Uiso 1 1 calc R
H9C_1 H 0.1627 0.7688 0.3372 0.080(5) Uiso 1 1 calc R
C10_1 C -0.0573(7) 0.8129(6) 0.2421(7) 0.052(2) Uani 1 1 d .
H10A_1 H -0.0305 0.8614 0.1738 0.080(5) Uiso 1 1 calc R
H10B_1 H -0.0845 0.8532 0.3018 0.080(5) Uiso 1 1 calc R
H10C_1 H -0.1186 0.7839 0.2399 0.080(5) Uiso 1 1 calc R
C11_1 C 0.0041(8) 0.6100(6) 0.3915(6) 0.053(2) Uani 1 1 d .
H11A_1 H 0.0624 0.5465 0.4025 0.080(5) Uiso 1 1 calc R
H11B_1 H -0.0605 0.5863 0.3893 0.080(5) Uiso 1 1 calc R
H11C_1 H -0.0196 0.6501 0.4509 0.080(5) Uiso 1 1 calc R
C12_1 C -0.1972(7) 0.1399(7) 0.2990(7) 0.053(2) Uani 1 1 d .
H12A_1 H -0.2410 0.2114 0.2788 0.080(5) Uiso 1 1 calc R
H12B_1 H -0.2417 0.1028 0.3673 0.080(5) Uiso 1 1 calc R
H12C_1 H -0.1779 0.0970 0.2425 0.080(5) Uiso 1 1 calc R
C13_1 C 0.0200(7) 0.0218(6) 0.3496(6) 0.048(2) Uani 1 1 d .
H13A_1 H 0.0416 -0.0189 0.2909 0.080(5) Uiso 1 1 calc R
H13B_1 H -0.0237 -0.0183 0.4163 0.080(5) Uiso 1 1 calc R
H13C_1 H 0.0876 0.0314 0.3598 0.080(5) Uiso 1 1 calc R
C14_1 C -0.0989(7) 0.2304(7) 0.4271(6) 0.051(2) Uani 1 1 d .
H14A_1 H -0.1465 0.3013 0.4129 0.080(5) Uiso 1 1 calc R
H14B_1 H -0.0290 0.2402 0.4324 0.080(5) Uiso 1 1 calc R
H14C_1 H -0.1385 0.1887 0.4951 0.080(5) Uiso 1 1 calc R
Br1_2 Br -0.30392(8) -0.04182(9) -0.38779(7) 0.0714(4) Uani 1 1 d .
Br2_2 Br -0.38810(7) -0.09414(7) 0.38146(6) 0.0518(3) Uani 1 1 d .
S1_2 S -0.32518(17) -0.00289(17) -0.16520(16) 0.0461(5) Uani 1 1 d .
S2_2 S -0.36097(17) -0.02238(16) 0.13887(15) 0.0421(5) Uani 1 1 d .
S3_2 S -0.42035(16) -0.27968(15) 0.04915(14) 0.0344(5) Uani 1 1 d .
Si1_2 Si -0.3882(2) -0.2939(2) -0.23758(18) 0.0463(6) Uani 1 1 d .
Si2_2 Si -0.44834(18) -0.33357(17) 0.34538(16) 0.0371(5) Uani 1 1 d .
C1_2 C -0.3346(6) -0.0901(7) -0.2381(6) 0.044(2) Uani 1 1 d .
C2_2 C -0.3660(6) -0.1864(6) -0.1801(6) 0.0375(18) Uani 1 1 d .
C3_2 C -0.3821(6) -0.1854(6) -0.0689(5) 0.0334(17) Uani 1 1 d .
C4_2 C -0.3642(6) -0.0943(6) -0.0479(6) 0.0327(17) Uani 1 1 d .
C5_2 C -0.3918(6) -0.1211(6) 0.2529(5) 0.0361(18) Uani 1 1 d .
C6_2 C -0.4161(6) -0.2120(6) 0.2376(6) 0.0359(18) Uani 1 1 d .
C7_2 C -0.4073(6) -0.1970(5) 0.1243(5) 0.0298(16) Uani 1 1 d .
C8_2 C -0.3771(6) -0.1010(5) 0.0622(6) 0.0329(17) Uani 1 1 d .
C9_2 C -0.5127(7) -0.2358(7) -0.2880(7) 0.053(2) Uani 1 1 d .
H9A_2 H -0.5005 -0.1690 -0.3402 0.080(5) Uiso 1 1 calc R
H9B_2 H -0.5800 -0.2198 -0.2273 0.080(5) Uiso 1 1 calc R
H9C_2 H -0.5226 -0.2883 -0.3231 0.080(5) Uiso 1 1 calc R
C10_2 C -0.2625(8) -0.3349(10) -0.3502(8) 0.087(4) Uani 1 1 d .
H10A_2 H -0.2583 -0.2771 -0.4136 0.080(5) Uiso 1 1 calc R
H10B_2 H -0.2677 -0.4014 -0.3679 0.080(5) Uiso 1 1 calc R
H10C_2 H -0.1949 -0.3477 -0.3286 0.080(5) Uiso 1 1 calc R
C11_2 C -0.4141(9) -0.4129(7) -0.1288(7) 0.069(3) Uani 1 1 d .
H11A_2 H -0.4851 -0.3933 -0.0730 0.080(5) Uiso 1 1 calc R
H11B_2 H -0.3527 -0.4361 -0.0969 0.080(5) Uiso 1 1 calc R
H11C_2 H -0.4181 -0.4723 -0.1589 0.080(5) Uiso 1 1 calc R
C12_2 C -0.5728(7) -0.2915(7) 0.4554(6) 0.058(2) Uani 1 1 d .
H12A_2 H -0.5559 -0.2441 0.4912 0.080(5) Uiso 1 1 calc R
H12B_2 H -0.5947 -0.3556 0.5078 0.080(5) Uiso 1 1 calc R
H12C_2 H -0.6346 -0.2522 0.4263 0.080(5) Uiso 1 1 calc R
C13_2 C -0.3244(8) -0.3960(7) 0.3938(7) 0.059(2) Uani 1 1 d .
H13A_2 H -0.2599 -0.4201 0.3338 0.080(5) Uiso 1 1 calc R
H13B_2 H -0.3411 -0.4583 0.4512 0.080(5) Uiso 1 1 calc R
H13C_2 H -0.3067 -0.3426 0.4218 0.080(5) Uiso 1 1 calc R
C14_2 C -0.4798(8) -0.4329(6) 0.2888(6) 0.053(2) Uani 1 1 d .
H14A_2 H -0.4131 -0.4592 0.2317 0.080(5) Uiso 1 1 calc R
H14B_2 H -0.5417 -0.3981 0.2585 0.080(5) Uiso 1 1 calc R
H14C_2 H -0.5013 -0.4940 0.3460 0.080(5) Uiso 1 1 calc R

loop_
_atom_site_aniso_label
_atom_site_aniso_U_11
_atom_site_aniso_U_22
_atom_site_aniso_U_33
_atom_site_aniso_U_23
_atom_site_aniso_U_13
_atom_site_aniso_U_12
Br1_1 0.0679(6) 0.0369(5) 0.0352(4) -0.0014(3) -0.0053(4) -0.0268(4)
Br2_1 0.0521(5) 0.0401(5) 0.0368(4) -0.0161(3) -0.0077(4) -0.0211(4)
S1_1 0.0447(11) 0.0326(10) 0.0233(9) -0.0034(7) -0.0062(8) -0.0129(9)
S2_1 0.0373(10) 0.0366(10) 0.0262(9) -0.0116(8) -0.0051(8) -0.0123(9)
S3_1 0.0403(10) 0.0305(10) 0.0246(9) -0.0079(7) -0.0046(8) -0.0149(8)
Si1_1 0.0505(13) 0.0290(11) 0.0260(11) -0.0057(8) -0.0065(9) -0.0156(10)
Si2_1 0.0348(11) 0.0350(11) 0.0290(11) -0.0057(8) -0.0078(9) -0.0163(9)
C1_1 0.040(4) 0.024(4) 0.024(4) -0.003(3) -0.010(3) -0.008(3)
C2_1 0.034(4) 0.027(4) 0.036(4) -0.008(3) -0.015(3) -0.007(3)
C3_1 0.038(4) 0.025(4) 0.018(4) 0.000(3) -0.004(3) -0.012(3)
C4_1 0.031(4) 0.030(4) 0.021(4) -0.001(3) -0.009(3) -0.007(3)
C5_1 0.035(4) 0.037(4) 0.036(4) -0.008(3) -0.011(3) -0.018(4)
C6_1 0.028(4) 0.038(4) 0.029(4) -0.010(3) -0.007(3) -0.013(3)
C7_1 0.028(4) 0.033(4) 0.020(4) -0.006(3) -0.005(3) -0.009(3)
C8_1 0.030(4) 0.029(4) 0.026(4) -0.010(3) -0.008(3) -0.003(3)
C9_1 0.050(5) 0.067(6) 0.056(6) -0.028(5) -0.016(4) -0.015(5)
C10_1 0.056(5) 0.045(5) 0.047(5) -0.014(4) -0.004(4) -0.009(4)
C11_1 0.094(7) 0.035(4) 0.034(5) 0.001(4) -0.020(5) -0.024(5)
C12_1 0.040(5) 0.073(6) 0.052(5) -0.004(4) -0.014(4) -0.026(5)
C13_1 0.049(5) 0.057(5) 0.040(5) -0.008(4) -0.010(4) -0.018(4)
C14_1 0.066(6) 0.056(5) 0.031(4) -0.013(4) 0.003(4) -0.030(5)
Br1_2 0.0678(6) 0.1211(9) 0.0322(5) 0.0190(5) -0.0227(4) -0.0504(6)
Br2_2 0.0593(5) 0.0673(6) 0.0405(5) -0.0233(4) -0.0073(4) -0.0295(5)
S1_2 0.0442(12) 0.0545(13) 0.0378(11) 0.0107(9) -0.0132(9) -0.0240(10)
S2_2 0.0488(12) 0.0414(11) 0.0386(11) -0.0098(9) -0.0038(9) -0.0232(10)
S3_2 0.0435(11) 0.0379(10) 0.0260(10) -0.0039(8) -0.0094(8) -0.0182(9)
Si1_2 0.0458(13) 0.0664(16) 0.0332(12) -0.0157(11) -0.0193(10) -0.0054(12)
Si2_2 0.0423(12) 0.0432(12) 0.0274(11) -0.0037(9) -0.0081(9) -0.0174(10)
C1_2 0.042(5) 0.069(6) 0.026(4) 0.015(4) -0.022(4) -0.024(4)
C2_2 0.035(4) 0.051(5) 0.028(4) -0.002(3) -0.014(3) -0.009(4)
C3_2 0.029(4) 0.042(4) 0.030(4) 0.001(3) -0.011(3) -0.011(3)
C4_2 0.029(4) 0.033(4) 0.031(4) 0.001(3) -0.009(3) -0.004(3)
C5_2 0.037(4) 0.051(5) 0.021(4) -0.009(3) -0.003(3) -0.016(4)
C6_2 0.036(4) 0.037(4) 0.032(4) -0.005(3) -0.001(3) -0.018(4)
C7_2 0.035(4) 0.032(4) 0.024(4) -0.004(3) -0.009(3) -0.011(3)
C8_2 0.030(4) 0.030(4) 0.038(4) -0.007(3) -0.009(3) -0.005(3)
C9_2 0.052(5) 0.073(6) 0.042(5) -0.016(4) -0.018(4) -0.015(5)
C10_2 0.060(6) 0.137(10) 0.072(7) -0.050(7) -0.034(6) 0.018(7)
C11_2 0.117(9) 0.059(6) 0.062(6) -0.006(5) -0.056(6) -0.032(6)
C12_2 0.067(6) 0.065(6) 0.039(5) -0.007(4) 0.000(4) -0.029(5)
C13_2 0.061(6) 0.053(5) 0.069(6) 0.002(5) -0.031(5) -0.019(5)
C14_2 0.077(6) 0.045(5) 0.041(5) 0.002(4) -0.016(4) -0.033(5)

loop_
_atom_type_symbol
_atom_type_description
_atom_type_scat_dispersion_real
_atom_type_scat_dispersion_imag
_atom_type_scat_source
C C 0.0033 0.0016 'International Tables Vol C Tables 4.2.6.8 and 6.1.1.4'
H H 0.0000 0.0000 'International Tables Vol C Tables 4.2.6.8 and 6.1.1.4'
S S 0.1246 0.1234 'International Tables Vol C Tables 4.2.6.8 and 6.1.1.4'
Br Br -0.2901 2.4595 'International Tables Vol C Tables 4.2.6.8 and 6.1.1.4'
Si Si 0.0817 0.0704 'International Tables Vol C Tables 4.2.6.8 and 6.1.1.4'

loop_
_geom_angle_atom_site_label_1
_geom_angle_atom_site_label_2
_geom_angle_atom_site_label_3
_geom_angle
C4_1 S1_1 C1_1 89.7(3)
C8_1 S2_1 C5_1 89.6(3)
C3_1 S3_1 C7_1 91.3(3)
C11_1 Si1_1 C10_1 107.2(4)
C11_1 Si1_1 C9_1 108.5(4)
C10_1 Si1_1 C9_1 113.8(4)
C11_1 Si1_1 C2_1 110.2(3)
C10_1 Si1_1 C2_1 107.2(4)
C9_1 Si1_1 C2_1 109.8(3)
C13_1 Si2_1 C14_1 107.0(4)
C13_1 Si2_1 C12_1 110.2(4)
C14_1 Si2_1 C12_1 110.9(4)
C13_1 Si2_1 C6_1 110.8(3)
C14_1 Si2_1 C6_1 109.4(3)
C12_1 Si2_1 C6_1 108.5(3)
C2_1 C1_1 S1_1 116.9(5)
C2_1 C1_1 Br1_1 126.5(5)
S1_1 C1_1 Br1_1 116.6(3)
C1_1 C2_1 C3_1 106.5(6)
C1_1 C2_1 Si1_1 126.8(5)
C3_1 C2_1 Si1_1 126.6(5)
C4_1 C3_1 C2_1 115.9(5)
C4_1 C3_1 S3_1 111.3(4)
C2_1 C3_1 S3_1 132.8(5)
C3_1 C4_1 C8_1 113.0(5)
C3_1 C4_1 S1_1 111.0(5)
C8_1 C4_1 S1_1 136.0(5)
C6_1 C5_1 S2_1 116.3(5)
C6_1 C5_1 Br2_1 128.0(5)
S2_1 C5_1 Br2_1 115.7(4)
C5_1 C6_1 C7_1 107.4(5)
C5_1 C6_1 Si2_1 125.4(5)
C7_1 C6_1 Si2_1 127.2(5)
C8_1 C7_1 C6_1 115.6(6)
C8_1 C7_1 S3_1 111.5(5)
C6_1 C7_1 S3_1 132.9(5)
C7_1 C8_1 C4_1 112.8(6)
C7_1 C8_1 S2_1 111.1(5)
C4_1 C8_1 S2_1 136.1(5)
Si1_1 C9_1 H9A_1 109.5
Si1_1 C9_1 H9B_1 109.5
H9A_1 C9_1 H9B_1 109.5
Si1_1 C9_1 H9C_1 109.5
H9A_1 C9_1 H9C_1 109.5
H9B_1 C9_1 H9C_1 109.5
Si1_1 C10_1 H10A_1 109.5
Si1_1 C10_1 H10B_1 109.5
H10A_1 C10_1 H10B_1 109.5
Si1_1 C10_1 H10C_1 109.5
H10A_1 C10_1 H10C_1 109.5
H10B_1 C10_1 H10C_1 109.5
Si1_1 C11_1 H11A_1 109.5
Si1_1 C11_1 H11B_1 109.5
H11A_1 C11_1 H11B_1 109.5
Si1_1 C11_1 H11C_1 109.5
H11A_1 C11_1 H11C_1 109.5
H11B_1 C11_1 H11C_1 109.5
Si2_1 C12_1 H12A_1 109.5
Si2_1 C12_1 H12B_1 109.5
H12A_1 C12_1 H12B_1 109.5
Si2_1 C12_1 H12C_1 109.5
H12A_1 C12_1 H12C_1 109.5
H12B_1 C12_1 H12C_1 109.5
Si2_1 C13_1 H13A_1 109.5
Si2_1 C13_1 H13B_1 109.5
H13A_1 C13_1 H13B_1 109.5
Si2_1 C13_1 H13C_1 109.5
H13A_1 C13_1 H13C_1 109.5
H13B_1 C13_1 H13C_1 109.5
Si2_1 C14_1 H14A_1 109.5
Si2_1 C14_1 H14B_1 109.5
H14A_1 C14_1 H14B_1 109.5
Si2_1 C14_1 H14C_1 109.5
H14A_1 C14_1 H14C_1 109.5
H14B_1 C14_1 H14C_1 109.5
C4_2 S1_2 C1_2 89.9(3)
C8_2 S2_2 C5_2 90.6(3)
C7_2 S3_2 C3_2 90.7(3)
C11_2 Si1_2 C10_2 109.5(5)
C11_2 Si1_2 C9_2 110.7(4)
C10_2 Si1_2 C9_2 109.8(4)
C11_2 Si1_2 C2_2 108.4(3)
C10_2 Si1_2 C2_2 110.5(4)
C9_2 Si1_2 C2_2 107.9(4)
C12_2 Si2_2 C14_2 108.0(4)
C12_2 Si2_2 C13_2 111.4(4)
C14_2 Si2_2 C13_2 109.7(4)
C12_2 Si2_2 C6_2 109.3(4)
C14_2 Si2_2 C6_2 109.5(3)
C13_2 Si2_2 C6_2 108.9(3)
C2_2 C1_2 S1_2 116.7(5)
C2_2 C1_2 Br1_2 126.9(6)
S1_2 C1_2 Br1_2 116.4(4)
C1_2 C2_2 C3_2 106.3(6)
C1_2 C2_2 Si1_2 125.7(5)
C3_2 C2_2 Si1_2 127.9(5)
C4_2 C3_2 C2_2 116.3(6)
C4_2 C3_2 S3_2 111.5(5)
C2_2 C3_2 S3_2 132.2(5)
C3_2 C4_2 C8_2 113.0(6)
C3_2 C4_2 S1_2 110.9(5)
C8_2 C4_2 S1_2 136.0(5)
C6_2 C5_2 S2_2 115.5(5)
C6_2 C5_2 Br2_2 127.3(5)
S2_2 C5_2 Br2_2 117.3(4)
C5_2 C6_2 C7_2 107.5(6)
C5_2 C6_2 Si2_2 124.9(6)
C7_2 C6_2 Si2_2 127.6(5)
C8_2 C7_2 C6_2 115.0(6)
C8_2 C7_2 S3_2 112.7(5)
C6_2 C7_2 S3_2 132.3(5)
C7_2 C8_2 C4_2 112.0(6)
C7_2 C8_2 S2_2 111.4(5)
C4_2 C8_2 S2_2 136.5(5)
Si1_2 C9_2 H9A_2 109.5
Si1_2 C9_2 H9B_2 109.5
H9A_2 C9_2 H9B_2 109.5
Si1_2 C9_2 H9C_2 109.5
H9A_2 C9_2 H9C_2 109.5
H9B_2 C9_2 H9C_2 109.5
Si1_2 C10_2 H10A_2 109.5
Si1_2 C10_2 H10B_2 109.5
H10A_2 C10_2 H10B_2 109.5
Si1_2 C10_2 H10C_2 109.5
H10A_2 C10_2 H10C_2 109.5
H10B_2 C10_2 H10C_2 109.5
Si1_2 C11_2 H11A_2 109.5
Si1_2 C11_2 H11B_2 109.5
H11A_2 C11_2 H11B_2 109.5
Si1_2 C11_2 H11C_2 109.5
H11A_2 C11_2 H11C_2 109.5
H11B_2 C11_2 H11C_2 109.5
Si2_2 C12_2 H12A_2 109.5
Si2_2 C12_2 H12B_2 109.5
H12A_2 C12_2 H12B_2 109.5
Si2_2 C12_2 H12C_2 109.5
H12A_2 C12_2 H12C_2 109.5
H12B_2 C12_2 H12C_2 109.5
Si2_2 C13_2 H13A_2 109.5
Si2_2 C13_2 H13B_2 109.5
H13A_2 C13_2 H13B_2 109.5
Si2_2 C13_2 H13C_2 109.5
H13A_2 C13_2 H13C_2 109.5
H13B_2 C13_2 H13C_2 109.5
Si2_2 C14_2 H14A_2 109.5
Si2_2 C14_2 H14B_2 109.5
H14A_2 C14_2 H14B_2 109.5
Si2_2 C14_2 H14C_2 109.5
H14A_2 C14_2 H14C_2 109.5
H14B_2 C14_2 H14C_2 109.5

loop_
_geom_bond_atom_site_label_1
_geom_bond_atom_site_label_2
_geom_bond_distance
Br1_1 C1_1 1.882(6)
Br2_1 C5_1 1.878(6)
S1_1 C4_1 1.725(6)
S1_1 C1_1 1.733(7)
S2_1 C8_1 1.721(6)
S2_1 C5_1 1.749(7)
S3_1 C3_1 1.743(6)
S3_1 C7_1 1.743(7)
Si1_1 C11_1 1.848(7)
Si1_1 C10_1 1.871(9)
Si1_1 C9_1 1.872(8)
Si1_1 C2_1 1.875(7)
Si2_1 C13_1 1.853(8)
Si2_1 C14_1 1.857(7)
Si2_1 C12_1 1.864(7)
Si2_1 C6_1 1.889(6)
C1_1 C2_1 1.372(9)
C2_1 C3_1 1.444(8)
C3_1 C4_1 1.386(9)
C4_1 C8_1 1.415(9)
C5_1 C6_1 1.353(9)
C6_1 C7_1 1.440(9)
C7_1 C8_1 1.385(9)
C9_1 H9A_1 0.9800
C9_1 H9B_1 0.9800
C9_1 H9C_1 0.9800
C10_1 H10A_1 0.9800
C10_1 H10B_1 0.9800
C10_1 H10C_1 0.9800
C11_1 H11A_1 0.9800
C11_1 H11B_1 0.9800
C11_1 H11C_1 0.9800
C12_1 H12A_1 0.9800
C12_1 H12B_1 0.9800
C12_1 H12C_1 0.9800
C13_1 H13A_1 0.9800
C13_1 H13B_1 0.9800
C13_1 H13C_1 0.9800
C14_1 H14A_1 0.9800
C14_1 H14B_1 0.9800
C14_1 H14C_1 0.9800
Br1_2 C1_2 1.881(7)
Br2_2 C5_2 1.871(7)
S1_2 C4_2 1.723(7)
S1_2 C1_2 1.730(8)
S2_2 C8_2 1.722(7)
S2_2 C5_2 1.734(7)
S3_2 C7_2 1.727(7)
S3_2 C3_2 1.748(7)
Si1_2 C11_2 1.854(9)
Si1_2 C10_2 1.855(10)
Si1_2 C9_2 1.874(9)
Si1_2 C2_2 1.889(8)
Si2_2 C12_2 1.831(8)
Si2_2 C14_2 1.851(7)
Si2_2 C13_2 1.858(9)
Si2_2 C6_2 1.882(7)
C1_2 C2_2 1.379(10)
C2_2 C3_2 1.440(10)
C3_2 C4_2 1.381(10)
C4_2 C8_2 1.414(10)
C5_2 C6_2 1.384(9)
C6_2 C7_2 1.455(10)
C7_2 C8_2 1.384(9)
C9_2 H9A_2 0.9800
C9_2 H9B_2 0.9800
C9_2 H9C_2 0.9800
C10_2 H10A_2 0.9800
C10_2 H10B_2 0.9800
C10_2 H10C_2 0.9800
C11_2 H11A_2 0.9800
C11_2 H11B_2 0.9800
C11_2 H11C_2 0.9800
C12_2 H12A_2 0.9800
C12_2 H12B_2 0.9800
C12_2 H12C_2 0.9800
C13_2 H13A_2 0.9800
C13_2 H13B_2 0.9800
C13_2 H13C_2 0.9800
C14_2 H14A_2 0.9800
C14_2 H14B_2 0.9800
C14_2 H14C_2 0.9800

loop_
_geom_torsion_atom_site_label_1
_geom_torsion_atom_site_label_2
_geom_torsion_atom_site_label_3
_geom_torsion_atom_site_label_4
_geom_torsion
C4_1 S1_1 C1_1 C2_1 0.6(6)
C4_1 S1_1 C1_1 Br1_1 178.0(4)
S1_1 C1_1 C2_1 C3_1 -1.8(8)
Br1_1 C1_1 C2_1 C3_1 -178.8(5)
S1_1 C1_1 C2_1 Si1_1 -179.5(4)
Br1_1 C1_1 C2_1 Si1_1 3.4(10)
C11_1 Si1_1 C2_1 C1_1 -169.3(7)
C10_1 Si1_1 C2_1 C1_1 74.3(7)
C9_1 Si1_1 C2_1 C1_1 -49.8(8)
C11_1 Si1_1 C2_1 C3_1 13.4(8)
C10_1 Si1_1 C2_1 C3_1 -103.0(7)
C9_1 Si1_1 C2_1 C3_1 132.9(7)
C1_1 C2_1 C3_1 C4_1 2.4(9)
Si1_1 C2_1 C3_1 C4_1 -179.8(5)
C1_1 C2_1 C3_1 S3_1 -179.9(6)
Si1_1 C2_1 C3_1 S3_1 -2.1(11)
C7_1 S3_1 C3_1 C4_1 1.3(6)
C7_1 S3_1 C3_1 C2_1 -176.5(8)
C2_1 C3_1 C4_1 C8_1 178.2(6)
S3_1 C3_1 C4_1 C8_1 -0.1(8)
C2_1 C3_1 C4_1 S1_1 -2.0(8)
S3_1 C3_1 C4_1 S1_1 179.7(4)
C1_1 S1_1 C4_1 C3_1 0.8(6)
C1_1 S1_1 C4_1 C8_1 -179.5(8)
C8_1 S2_1 C5_1 C6_1 1.0(6)
C8_1 S2_1 C5_1 Br2_1 -177.1(4)
S2_1 C5_1 C6_1 C7_1 -0.3(8)
Br2_1 C5_1 C6_1 C7_1 177.6(5)
S2_1 C5_1 C6_1 Si2_1 179.0(4)
Br2_1 C5_1 C6_1 Si2_1 -3.1(10)
C13_1 Si2_1 C6_1 C5_1 57.0(7)
C14_1 Si2_1 C6_1 C5_1 174.7(6)
C12_1 Si2_1 C6_1 C5_1 -64.2(7)
C13_1 Si2_1 C6_1 C7_1 -123.9(6)
C14_1 Si2_1 C6_1 C7_1 -6.1(8)
C12_1 Si2_1 C6_1 C7_1 115.0(7)
C5_1 C6_1 C7_1 C8_1 -0.9(9)
Si2_1 C6_1 C7_1 C8_1 179.8(5)
C5_1 C6_1 C7_1 S3_1 179.8(6)
Si2_1 C6_1 C7_1 S3_1 0.6(11)
C3_1 S3_1 C7_1 C8_1 -2.3(6)
C3_1 S3_1 C7_1 C6_1 177.0(7)
C6_1 C7_1 C8_1 C4_1 -176.7(6)
S3_1 C7_1 C8_1 C4_1 2.7(8)
C6_1 C7_1 C8_1 S2_1 1.7(8)
S3_1 C7_1 C8_1 S2_1 -178.9(4)
C3_1 C4_1 C8_1 C7_1 -1.7(9)
S1_1 C4_1 C8_1 C7_1 178.6(6)
C3_1 C4_1 C8_1 S2_1 -179.6(6)
S1_1 C4_1 C8_1 S2_1 0.7(13)
C5_1 S2_1 C8_1 C7_1 -1.5(6)
C5_1 S2_1 C8_1 C4_1 176.5(8)
C4_2 S1_2 C1_2 C2_2 0.1(6)
C4_2 S1_2 C1_2 Br1_2 178.8(5)
S1_2 C1_2 C2_2 C3_2 -0.3(8)
Br1_2 C1_2 C2_2 C3_2 -178.8(6)
S1_2 C1_2 C2_2 Si1_2 177.6(4)
Br1_2 C1_2 C2_2 Si1_2 -0.9(10)
C11_2 Si1_2 C2_2 C1_2 173.8(7)
C10_2 Si1_2 C2_2 C1_2 53.8(8)
C9_2 Si1_2 C2_2 C1_2 -66.3(7)
C11_2 Si1_2 C2_2 C3_2 -8.8(8)
C10_2 Si1_2 C2_2 C3_2 -128.8(7)
C9_2 Si1_2 C2_2 C3_2 111.1(7)
C1_2 C2_2 C3_2 C4_2 0.4(9)
Si1_2 C2_2 C3_2 C4_2 -177.4(5)
C1_2 C2_2 C3_2 S3_2 -179.2(6)
Si1_2 C2_2 C3_2 S3_2 3.0(11)
C7_2 S3_2 C3_2 C4_2 -1.8(6)
C7_2 S3_2 C3_2 C2_2 177.8(8)
C2_2 C3_2 C4_2 C8_2 -177.6(6)
S3_2 C3_2 C4_2 C8_2 2.0(8)
C2_2 C3_2 C4_2 S1_2 -0.3(9)
S3_2 C3_2 C4_2 S1_2 179.4(4)
C1_2 S1_2 C4_2 C3_2 0.1(6)
C1_2 S1_2 C4_2 C8_2 176.5(8)
C8_2 S2_2 C5_2 C6_2 -1.0(6)
C8_2 S2_2 C5_2 Br2_2 178.8(4)
S2_2 C5_2 C6_2 C7_2 0.4(8)
Br2_2 C5_2 C6_2 C7_2 -179.3(5)
S2_2 C5_2 C6_2 Si2_2 178.1(4)
Br2_2 C5_2 C6_2 Si2_2 -1.6(10)
C12_2 Si2_2 C6_2 C5_2 60.2(8)
C14_2 Si2_2 C6_2 C5_2 178.3(7)
C13_2 Si2_2 C6_2 C5_2 -61.7(8)
C12_2 Si2_2 C6_2 C7_2 -122.6(7)
C14_2 Si2_2 C6_2 C7_2 -4.5(8)
C13_2 Si2_2 C6_2 C7_2 115.5(7)
C5_2 C6_2 C7_2 C8_2 0.6(9)
Si2_2 C6_2 C7_2 C8_2 -177.0(5)
C5_2 C6_2 C7_2 S3_2 176.7(6)
Si2_2 C6_2 C7_2 S3_2 -0.9(11)
C3_2 S3_2 C7_2 C8_2 1.1(6)
C3_2 S3_2 C7_2 C6_2 -175.1(7)
C6_2 C7_2 C8_2 C4_2 176.8(6)
S3_2 C7_2 C8_2 C4_2 -0.1(8)
C6_2 C7_2 C8_2 S2_2 -1.4(8)
S3_2 C7_2 C8_2 S2_2 -178.3(4)
C3_2 C4_2 C8_2 C7_2 -1.3(9)
S1_2 C4_2 C8_2 C7_2 -177.7(6)
C3_2 C4_2 C8_2 S2_2 176.3(6)
S1_2 C4_2 C8_2 S2_2 -0.2(13)
C5_2 S2_2 C8_2 C7_2 1.3(6)
C5_2 S2_2 C8_2 C4_2 -176.2(8)
